data_1535706
loop_
_publ_author_name
'Hwang Seong-Ju'
'Iyer, R.G.'
'Kanatzidis, M.'

_publ_section_title
;
 Quaternary selenostannates Na(2-x) Ga(2-x) Sn(1+x) Se6 and A Ga Sn Se4
 (A= K, Rb, and Cs) through rapid cooling of melts. Kinetics versus
 thermodynamics in the polymorphism of A Ga Sn Se4
;
_journal_name_full 'Journal of Solid State Chemistry'
_journal_page_first 3640
_journal_page_last 3649
_journal_volume 177
_journal_year 2004
_chemical_formula_sum 'Ga1.2 Na1.24 Se4 Sn0.81'
_chemical_name_systematic 'Na1.24 (Ga1.2 Sn0.81) Se4'
_space_group_IT_number 5
_symmetry_space_group_name_Hall 'C 2y'
_symmetry_space_group_name_H-M 'C 1 2 1'
_cell_angle_alpha 90
_cell_angle_beta 118.73
_cell_angle_gamma 90
_cell_formula_units_Z 6
_cell_length_a 13.308
_cell_length_b 7.5935
_cell_length_c 13.842
_cell_volume 1226.595
_citation_journal_id_ASTM JSSCBI
_cod_data_source_file HwangSeong-Ju_JSSCBI_2004_1598.cif
_cod_data_source_block Ga1.2Na1.24Se4Sn0.81
_cod_original_cell_volume 1226.594
_cod_database_code 1535706

loop_
_symmetry_equiv_pos_as_xyz
x,y,z
-x,y,-z
x+1/2,y+1/2,z
-x+1/2,y+1/2,-z

loop_
_atom_site_label
_atom_site_type_symbol
_atom_site_fract_x
_atom_site_fract_y
_atom_site_fract_z
_atom_site_occupancy
_atom_site_U_iso_or_equiv
Na3 Na+1 0.216 1.1846 0.0957 0.86 0.0
Na1 Na+1 0.6206 0.4331 0.4034 0.9 0.0
Sn1 Sn+4 0.2666 0.65692 0.27218 0.478 0.0
Sn3 Sn+4 0 0.685 0 0.187 0.0
Ga1 Ga+3 0.2666 0.65692 0.27218 0.522 0.0
Se1 Se-2 0.42105 0.60636 0.2264 1 0.0
Se5 Se-2 0.33411 0.75562 0.4631 1 0.0
Sn4 Sn+4 0.5 0.9349 0.5 0.283 0.0
Se3 Se-2 0.19467 0.35651 0.27372 1 0.0
Ga3 Ga+3 0 0.685 0 0.813 0.0
Se4 Se-2 0.4629 1.12096 0.34404 1 0.0
Ga4 Ga+3 0.5 0.9349 0.5 0.717 0.0
Se6 Se-2 0.3708 1.00608 0.03678 1 0.0
Sn2 Sn+4 0.49428 0.90689 0.22754 0.484 0.0
Se2 Se-2 0.11912 0.87101 0.15604 1 0.0
Na2 Na+1 0.61 0.48 0.477 0.1 0.0
Ga2 Ga+3 0.49428 0.90689 0.22754 0.516 0.0
